data_4314024
loop_
_publ_author_name
'Albert Figuerola'
'Carmen Diaz'
'Joan Ribas'
'Vassilis Tangoulis'
'Claudio Sangregorio'
'Dante Gatteschi'
'Miguel Maestro'
'Jos\'e Mah\'ia'

_publ_section_title
;
 Magnetism of Cyano-Bridged Hetero-One-Dimensional Ln3+-M3+ Complexes
 (Ln3+ = Sm, Gd, Yb; M3+ = FeLS, Co)
;
_journal_name_full 'Inorganic Chemistry'
_journal_page_first 5274
_journal_page_last 5281
_journal_paper_doi 10.1021/ic034051j
_journal_volume 42
_journal_year 2003
_chemical_formula_moiety 'C11 H12 Fe N4 O4 Sm, 5(O H2), 2(C10 H8 N2)'
_chemical_formula_sum 'C31 H38 Fe N11 O9 Sm'
_chemical_formula_weight 914.92
_chemical_name_systematic
; 
 ? 
;
_space_group_IT_number 2
_symmetry_cell_setting triclinic
_symmetry_space_group_name_Hall '-P 1'
_symmetry_space_group_name_H-M 'P -1'
_atom_sites_solution_hydrogens geom
_atom_sites_solution_primary direct
_atom_sites_solution_secondary difmap
_audit_creation_method SHELXL-97
_cell_angle_alpha 82.932(2)
_cell_angle_beta 83.524(2)
_cell_angle_gamma 64.624(2)
_cell_formula_units_Z 2
_cell_length_a 9.744(1)
_cell_length_b 10.672(1)
_cell_length_c 19.750(3)
_cell_measurement_temperature 173(2)
_cell_volume 1837.4(4)
_computing_cell_refinement 'Bruker SAINT'
_computing_data_collection 'Bruker SMART'
_computing_data_reduction 'Bruker SAINT'
_computing_molecular_graphics 'Bruker SHELXTL'
_computing_publication_material 'Bruker SHELXTL'
_computing_structure_refinement 'SHELXL-97 (Sheldrick, 1997)'
_computing_structure_solution 'SHELXS-97 (Sheldrick, 1990)'
_diffrn_ambient_temperature 173(2)
_diffrn_measured_fraction_theta_full 0.968
_diffrn_measured_fraction_theta_max 0.968
_diffrn_measurement_device_type 'CCD area detector'
_diffrn_measurement_method 'phi and omega scans'
_diffrn_radiation_monochromator graphite
_diffrn_radiation_source 'fine-focus sealed tube'
_diffrn_radiation_type MoK\a
_diffrn_radiation_wavelength 0.71073
_diffrn_reflns_av_R_equivalents 0.0236
_diffrn_reflns_av_sigmaI/netI 0.0255
_diffrn_reflns_limit_h_max 13
_diffrn_reflns_limit_h_min -10
_diffrn_reflns_limit_k_max 13
_diffrn_reflns_limit_k_min -14
_diffrn_reflns_limit_l_max 26
_diffrn_reflns_limit_l_min -26
_diffrn_reflns_number 12961
_diffrn_reflns_theta_full 28.32
_diffrn_reflns_theta_max 28.32
_diffrn_reflns_theta_min 2.08
_diffrn_standards_decay_% 1.8
_exptl_absorpt_coefficient_mu 2.044
_exptl_absorpt_correction_T_max 0.5348
_exptl_absorpt_correction_T_min 0.4598
_exptl_absorpt_correction_type Semi-empirical
_exptl_absorpt_process_details Sadabs
_exptl_crystal_colour Orange
_exptl_crystal_density_diffrn 1.654
_exptl_crystal_density_method 'not measured'
_exptl_crystal_description Block
_exptl_crystal_F_000 922
_exptl_crystal_size_max 0.45
_exptl_crystal_size_mid 0.40
_exptl_crystal_size_min 0.35
_refine_diff_density_max 1.501
_refine_diff_density_min -1.068
_refine_diff_density_rms 0.116
_refine_ls_extinction_method none
_refine_ls_goodness_of_fit_ref 1.020
_refine_ls_hydrogen_treatment mixed
_refine_ls_matrix_type full
_refine_ls_number_parameters 607
_refine_ls_number_reflns 8862
_refine_ls_number_restraints 0
_refine_ls_restrained_S_all 1.020
_refine_ls_R_factor_all 0.0320
_refine_ls_R_factor_gt 0.0291
_refine_ls_shift/su_max 0.002
_refine_ls_shift/su_mean 0.000
_refine_ls_structure_factor_coef Fsqd
_refine_ls_weighting_details 'calc w=1/[\s^2^(Fo^2^)+(0.0514P)^2^+2.4048P] where P=(Fo^2^+2Fc^2^)/3'
_refine_ls_weighting_scheme calc
_refine_ls_wR_factor_gt 0.0776
_refine_ls_wR_factor_ref 0.0791
_reflns_number_gt 8245
_reflns_number_total 8862
_reflns_threshold_expression >2sigma(I)
_cod_data_source_file ic034051jsi20030117_095416_1.cif
_cod_data_source_block 1
_cod_depositor_comments
;
The following automatic conversions were performed:

'_symmetry_cell_setting' value 'Triclinic' changed to 'triclinic'
according to the built-in table from CIF Core dictionary named
'cif_core.dic' version 2.4.1 from 2010-06-29.

Automatic conversion script
Id: cif_fix_values 1646 2011-03-28 12:23:43Z adriana 
;
_cod_database_code 4314024

loop_
_symmetry_equiv_pos_as_xyz
'x, y, z'
'-x, -y, -z'

loop_
_atom_site_label
_atom_site_type_symbol
_atom_site_fract_x
_atom_site_fract_y
_atom_site_fract_z
_atom_site_U_iso_or_equiv
_atom_site_adp_type
_atom_site_occupancy
_atom_site_symmetry_multiplicity
_atom_site_calc_flag
_atom_site_refinement_flags
_atom_site_disorder_assembly
_atom_site_disorder_group
Sm1 Sm 0.782301(13) 0.589128(12) 0.244248(6) 0.01221(5) Uani 1 1 d . . .
Fe1 Fe 1.22743(4) 0.04181(4) 0.226731(18) 0.01271(8) Uani 1 1 d . . .
O1 O 0.8189(3) 0.7842(2) 0.18081(12) 0.0231(4) Uani 1 1 d . . .
H1A H 0.871(5) 0.827(5) 0.193(2) 0.044(12) Uiso 1 1 d . . .
H1B H 0.769(5) 0.816(5) 0.158(2) 0.038(13) Uiso 1 1 d . . .
O2 O 0.7544(3) 0.4855(2) 0.35578(11) 0.0295(5) Uani 1 1 d . . .
H2A H 0.772(5) 0.500(4) 0.391(2) 0.030(10) Uiso 1 1 d . . .
O3 O 0.7820(2) 0.5744(2) 0.12176(10) 0.0210(4) Uani 1 1 d . . .
H3A H 0.723(5) 0.656(4) 0.098(2) 0.029(10) Uiso 1 1 d . . .
H3B H 0.754(5) 0.516(5) 0.107(2) 0.043(12) Uiso 1 1 d . . .
O4 O 0.6370(2) 0.4598(2) 0.23272(11) 0.0181(4) Uani 1 1 d . . .
H4A H 0.672(6) 0.377(6) 0.236(2) 0.049(14) Uiso 1 1 d . . .
H4B H 0.589(5) 0.483(5) 0.196(2) 0.038(11) Uiso 1 1 d . . .
O5 O 0.6369(3) 0.8474(2) 0.06723(12) 0.0254(4) Uani 1 1 d . . .
H5A H 0.651(6) 0.865(5) 0.031(3) 0.046(14) Uiso 1 1 d . . .
H5B H 0.553(7) 0.883(6) 0.066(3) 0.066(18) Uiso 1 1 d . . .
O6 O 0.7256(3) 0.1807(3) 0.25833(13) 0.0283(5) Uani 1 1 d . . .
H6A H 0.632(8) 0.168(6) 0.248(3) 0.081(19) Uiso 1 1 d . . .
H6B H 0.776(6) 0.117(6) 0.248(3) 0.056(17) Uiso 1 1 d . . .
O7 O 0.9220(7) 0.1045(7) 0.4848(3) 0.1138(18) Uani 1 1 d . . .
O8 O 0.2951(19) 0.7535(17) 0.4832(9) 0.346(9) Uani 1 1 d . . .
O9A O 0.7168(11) 0.2603(8) 0.3881(3) 0.032(2) Uani 0.456(15) 1 d P A 1
O9B O 0.8160(10) 0.2060(7) 0.3805(3) 0.038(2) Uani 0.544(15) 1 d P A 2
N1 N 0.9745(3) 0.3412(2) 0.23041(13) 0.0207(5) Uani 1 1 d . . .
N2 N 1.3005(3) 0.0756(3) 0.07065(14) 0.0287(6) Uani 1 1 d . . .
N3 N 1.4598(3) 0.1584(3) 0.24421(17) 0.0333(6) Uani 1 1 d . . .
N4 N 0.5134(3) 0.7630(2) 0.22677(13) 0.0206(5) Uani 1 1 d . . .
N5 N 1.1667(4) 0.0042(3) 0.38353(15) 0.0367(7) Uani 1 1 d . . .
N6 N 0.9966(3) -0.0796(3) 0.20952(13) 0.0234(5) Uani 1 1 d . . .
N7 N 1.0224(3) 0.5894(2) 0.28520(12) 0.0178(4) Uani 1 1 d . . .
N8 N 0.7430(3) 0.7599(2) 0.33503(12) 0.0204(5) Uani 1 1 d . . .
N9 N 0.7406(3) 0.3498(3) 0.08712(12) 0.0209(5) Uani 1 1 d . . .
N10 N 0.4546(3) 0.5419(3) 0.11741(14) 0.0266(5) Uani 1 1 d . . .
N11A N 0.8146(9) 0.5371(5) 0.4828(2) 0.0278(13) Uiso 0.78(2) 1 d P B 1
N11B N 0.928(2) 0.6238(12) 0.5647(6) 0.013(4) Uiso 0.22(2) 1 d P B 2
C1 C 1.0653(3) 0.2281(3) 0.22818(14) 0.0167(5) Uani 1 1 d . . .
C2 C 1.2686(3) 0.0650(3) 0.12821(15) 0.0190(5) Uani 1 1 d . . .
C3 C 1.3715(3) 0.1176(3) 0.23802(15) 0.0207(5) Uani 1 1 d . . .
C4 C 1.4013(3) -0.1367(3) 0.22643(13) 0.0161(5) Uani 1 1 d . . .
C5 C 1.1914(3) 0.0179(3) 0.32509(15) 0.0213(5) Uani 1 1 d . . .
C6 C 1.0840(3) -0.0365(3) 0.21549(14) 0.0171(5) Uani 1 1 d . . .
C7 C 1.1602(3) 0.5034(3) 0.25958(16) 0.0229(6) Uani 1 1 d . . .
H7 H 1.166(4) 0.441(4) 0.2284(18) 0.019(8) Uiso 1 1 d . . .
C8 C 1.2958(4) 0.4989(4) 0.27768(18) 0.0295(7) Uani 1 1 d . . .
H8 H 1.382(4) 0.443(4) 0.2594(18) 0.019(8) Uiso 1 1 d . . .
C9 C 1.2887(4) 0.5894(4) 0.3233(2) 0.0340(7) Uani 1 1 d . . .
H9 H 1.383(5) 0.583(5) 0.340(2) 0.047(12) Uiso 1 1 d . . .
C10 C 1.1476(4) 0.6800(4) 0.35030(18) 0.0309(7) Uani 1 1 d . . .
H10 H 1.133(4) 0.746(4) 0.383(2) 0.027(9) Uiso 1 1 d . . .
C11 C 1.0158(3) 0.6776(3) 0.33026(14) 0.0210(5) Uani 1 1 d . . .
C12 C 0.8623(3) 0.7709(3) 0.35754(14) 0.0210(5) Uani 1 1 d . . .
C13 C 0.8426(5) 0.8642(4) 0.40531(18) 0.0337(7) Uani 1 1 d . . .
H13 H 0.928(5) 0.872(4) 0.421(2) 0.035(11) Uiso 1 1 d . . .
C14 C 0.6971(5) 0.9465(4) 0.43061(19) 0.0381(8) Uani 1 1 d . . .
H14 H 0.684(6) 1.003(5) 0.458(3) 0.052(14) Uiso 1 1 d . . .
C15 C 0.5755(4) 0.9354(3) 0.40828(17) 0.0323(7) Uani 1 1 d . . .
H15 H 0.473(4) 0.989(4) 0.4247(19) 0.026(9) Uiso 1 1 d . . .
C16 C 0.6022(4) 0.8403(3) 0.36087(16) 0.0272(6) Uani 1 1 d . . .
H16 H 0.521(5) 0.823(5) 0.342(2) 0.041(11) Uiso 1 1 d . . .
C17 C 0.8829(3) 0.2508(3) 0.08013(15) 0.0231(6) Uani 1 1 d . . .
H17 H 0.962(5) 0.282(4) 0.082(2) 0.031(10) Uiso 1 1 d . . .
C18 C 0.9170(4) 0.1159(3) 0.06616(15) 0.0254(6) Uani 1 1 d . . .
H18 H 1.023(5) 0.050(4) 0.0601(19) 0.029(10) Uiso 1 1 d . . .
C19 C 0.7971(4) 0.0818(3) 0.05993(17) 0.0287(6) Uani 1 1 d . . .
H19 H 0.814(5) 0.004(5) 0.044(2) 0.044(12) Uiso 1 1 d . . .
C20 C 0.6488(4) 0.1825(3) 0.06773(17) 0.0271(6) Uani 1 1 d . . .
H20 H 0.568(5) 0.152(5) 0.066(2) 0.048(13) Uiso 1 1 d . . .
C21 C 0.6249(3) 0.3162(3) 0.08057(14) 0.0207(5) Uani 1 1 d . . .
C22 C 0.4685(3) 0.4311(3) 0.08739(14) 0.0217(5) Uani 1 1 d . . .
C23 C 0.3436(4) 0.4231(4) 0.06303(18) 0.0315(7) Uani 1 1 d . . .
H23 H 0.346(6) 0.344(6) 0.033(3) 0.066(16) Uiso 1 1 d . . .
C24 C 0.2022(4) 0.5340(4) 0.06854(19) 0.0352(7) Uani 1 1 d . . .
H24 H 0.108(6) 0.527(6) 0.041(3) 0.065(16) Uiso 1 1 d . . .
C25 C 0.1896(4) 0.6508(4) 0.09685(17) 0.0322(7) Uani 1 1 d . . .
H25 H 0.110(6) 0.713(5) 0.105(3) 0.052(14) Uiso 1 1 d . . .
C26 C 0.3175(4) 0.6495(4) 0.12123(18) 0.0322(7) Uani 1 1 d . . .
H26 H 0.310(4) 0.721(4) 0.144(2) 0.028(10) Uiso 1 1 d . . .
C27 C 0.9216(4) 0.5447(3) 0.51321(15) 0.0305(7) Uani 1 1 d . . .
C28 C 0.7472(5) 0.7039(4) 0.59121(18) 0.0422(9) Uani 1 1 d . . .
H28 H 0.723(5) 0.772(4) 0.628(2) 0.038(11) Uiso 1 1 d . . .
C29 C 0.6274(5) 0.6954(4) 0.5626(2) 0.0433(9) Uani 1 1 d . B .
H29 H 0.512(5) 0.730(5) 0.580(2) 0.045(12) Uiso 1 1 d . . .
C30 C 0.6641(5) 0.6140(4) 0.5081(2) 0.0432(9) Uani 1 1 d . . .
H30 H 0.574(5) 0.611(4) 0.491(2) 0.037(11) Uiso 1 1 d . . .
C31A C 0.8836(11) 0.6300(6) 0.5672(3) 0.0318(13) Uiso 0.78(2) 1 d P B 1
C31B C 0.772(2) 0.5530(14) 0.4854(6) 0.008(4) Uiso 0.22(2) 1 d P B 2

loop_
_atom_site_aniso_label
_atom_site_aniso_U_11
_atom_site_aniso_U_22
_atom_site_aniso_U_33
_atom_site_aniso_U_23
_atom_site_aniso_U_13
_atom_site_aniso_U_12
Sm1 0.01016(7) 0.00983(7) 0.01545(7) -0.00182(4) -0.00147(4) -0.00271(5)
Fe1 0.00934(16) 0.01082(16) 0.01647(17) -0.00224(13) -0.00029(12) -0.00267(13)
O1 0.0268(11) 0.0210(10) 0.0263(11) 0.0063(8) -0.0107(9) -0.0146(9)
O2 0.0487(14) 0.0329(12) 0.0172(10) -0.0010(9) -0.0034(9) -0.0270(11)
O3 0.0266(10) 0.0186(10) 0.0190(9) -0.0026(8) -0.0027(8) -0.0102(8)
O4 0.0159(9) 0.0179(10) 0.0221(10) -0.0023(8) -0.0017(7) -0.0084(8)
O5 0.0235(12) 0.0270(11) 0.0217(11) 0.0043(9) -0.0024(8) -0.0082(9)
O6 0.0186(10) 0.0207(11) 0.0461(14) -0.0064(10) -0.0027(9) -0.0077(9)
O7 0.120(5) 0.132(5) 0.094(4) -0.003(3) -0.003(3) -0.061(4)
O8 0.300(18) 0.33(2) 0.294(18) -0.028(15) 0.061(14) -0.050(16)
O9A 0.040(6) 0.027(3) 0.034(3) 0.002(2) -0.007(3) -0.019(4)
O9B 0.048(5) 0.028(3) 0.041(3) 0.002(2) -0.002(2) -0.021(3)
N1 0.0158(10) 0.0152(11) 0.0289(12) -0.0038(9) -0.0017(9) -0.0038(9)
N2 0.0271(13) 0.0340(14) 0.0227(13) -0.0024(10) 0.0010(10) -0.0115(11)
N3 0.0228(13) 0.0325(15) 0.0496(17) -0.0106(13) -0.0015(12) -0.0149(12)
N4 0.0163(11) 0.0161(11) 0.0274(12) -0.0037(9) -0.0028(9) -0.0043(9)
N5 0.0439(17) 0.0462(18) 0.0243(14) -0.0052(12) 0.0035(12) -0.0239(15)
N6 0.0217(12) 0.0214(12) 0.0287(13) 0.0010(10) -0.0039(9) -0.0109(10)
N7 0.0181(11) 0.0178(11) 0.0185(11) 0.0031(8) -0.0042(8) -0.0089(9)
N8 0.0216(12) 0.0166(11) 0.0208(11) -0.0033(9) -0.0048(9) -0.0045(9)
N9 0.0219(12) 0.0201(11) 0.0212(11) -0.0056(9) -0.0012(9) -0.0084(9)
N10 0.0227(12) 0.0265(13) 0.0296(13) -0.0087(10) -0.0052(10) -0.0068(10)
C1 0.0133(11) 0.0164(12) 0.0210(12) -0.0022(9) -0.0012(9) -0.0066(10)
C2 0.0127(12) 0.0171(12) 0.0252(14) -0.0019(10) -0.0013(10) -0.0043(10)
C3 0.0165(12) 0.0199(13) 0.0252(13) -0.0055(10) 0.0001(10) -0.0066(10)
C4 0.0165(12) 0.0152(12) 0.0172(11) -0.0014(9) -0.0028(9) -0.0069(10)
C5 0.0198(13) 0.0210(13) 0.0239(14) -0.0045(10) -0.0008(10) -0.0088(11)
C6 0.0152(12) 0.0137(11) 0.0191(12) -0.0015(9) 0.0000(9) -0.0033(9)
C7 0.0176(13) 0.0233(14) 0.0275(14) 0.0017(11) -0.0015(10) -0.0091(11)
C8 0.0182(14) 0.0305(16) 0.0408(18) 0.0064(13) -0.0044(12) -0.0129(13)
C9 0.0263(16) 0.0379(18) 0.046(2) 0.0088(15) -0.0153(14) -0.0216(14)
C10 0.0353(17) 0.0312(16) 0.0371(17) 0.0029(13) -0.0144(14) -0.0228(14)
C11 0.0253(14) 0.0191(13) 0.0219(13) 0.0048(10) -0.0086(11) -0.0124(11)
C12 0.0298(15) 0.0170(12) 0.0198(13) 0.0013(10) -0.0055(11) -0.0130(11)
C13 0.047(2) 0.0359(18) 0.0299(16) -0.0120(14) -0.0004(14) -0.0260(16)
C14 0.059(2) 0.0297(17) 0.0301(17) -0.0145(14) 0.0032(16) -0.0215(17)
C15 0.0394(19) 0.0228(15) 0.0272(16) -0.0084(12) 0.0044(13) -0.0058(13)
C16 0.0279(15) 0.0246(14) 0.0220(14) -0.0059(11) -0.0025(11) -0.0032(12)
C17 0.0200(13) 0.0270(15) 0.0225(13) -0.0050(11) -0.0026(10) -0.0088(11)
C18 0.0250(15) 0.0230(14) 0.0230(14) -0.0047(11) -0.0020(11) -0.0045(12)
C19 0.0335(17) 0.0194(14) 0.0329(16) -0.0065(12) -0.0006(13) -0.0100(12)
C20 0.0277(15) 0.0260(15) 0.0321(16) -0.0064(12) -0.0013(12) -0.0147(13)
C21 0.0219(13) 0.0226(13) 0.0174(12) -0.0037(10) -0.0012(10) -0.0086(11)
C22 0.0216(13) 0.0256(14) 0.0182(12) -0.0031(10) -0.0010(10) -0.0098(11)
C23 0.0262(16) 0.0341(17) 0.0363(17) -0.0047(14) -0.0091(13) -0.0126(13)
C24 0.0271(16) 0.045(2) 0.0348(17) 0.0010(15) -0.0103(13) -0.0153(15)
C25 0.0200(15) 0.0398(19) 0.0258(15) -0.0033(13) -0.0016(12) -0.0022(13)
C26 0.0263(16) 0.0308(17) 0.0325(17) -0.0120(13) -0.0040(13) -0.0025(13)
C27 0.056(2) 0.0228(14) 0.0154(13) 0.0029(11) -0.0083(13) -0.0184(15)
C28 0.069(3) 0.0278(17) 0.0239(16) -0.0030(13) -0.0060(16) -0.0141(17)
C29 0.061(3) 0.0316(18) 0.0312(18) 0.0024(14) -0.0006(17) -0.0153(18)
C30 0.060(3) 0.042(2) 0.0313(18) 0.0020(15) -0.0094(18) -0.025(2)

loop_
_atom_type_symbol
_atom_type_description
_atom_type_scat_dispersion_real
_atom_type_scat_dispersion_imag
_atom_type_scat_source
C C 0.0033 0.0016 'International Tables Vol C Tables 4.2.6.8 and 6.1.1.4'
H H 0.0000 0.0000 'International Tables Vol C Tables 4.2.6.8 and 6.1.1.4'
N N 0.0061 0.0033 'International Tables Vol C Tables 4.2.6.8 and 6.1.1.4'
O O 0.0106 0.0060 'International Tables Vol C Tables 4.2.6.8 and 6.1.1.4'
Fe Fe 0.3463 0.8444 'International Tables Vol C Tables 4.2.6.8 and 6.1.1.4'
Sm Sm -0.1638 3.4418 'International Tables Vol C Tables 4.2.6.8 and 6.1.1.4'

loop_
_geom_angle_atom_site_label_1
_geom_angle_atom_site_label_2
_geom_angle_atom_site_label_3
_geom_angle
_geom_angle_site_symmetry_1
_geom_angle_site_symmetry_3
_geom_angle_publ_flag
O2 Sm1 O4 74.27(8) . . ?
O2 Sm1 O1 144.32(8) . . ?
O4 Sm1 O1 136.14(8) . . ?
O2 Sm1 O3 145.11(7) . . ?
O4 Sm1 O3 73.48(7) . . ?
O1 Sm1 O3 70.52(8) . . ?
O2 Sm1 N4 101.23(9) . . ?
O4 Sm1 N4 72.85(8) . . ?
O1 Sm1 N4 77.84(8) . . ?
O3 Sm1 N4 81.62(8) . . ?
O2 Sm1 N1 80.16(8) . . ?
O4 Sm1 N1 74.01(7) . . ?
O1 Sm1 N1 120.98(8) . . ?
O3 Sm1 N1 78.51(8) . . ?
N4 Sm1 N1 145.00(8) . . ?
O2 Sm1 N7 85.48(8) . . ?
O4 Sm1 N7 147.79(7) . . ?
O1 Sm1 N7 73.00(8) . . ?
O3 Sm1 N7 116.33(7) . . ?
N4 Sm1 N7 136.85(8) . . ?
N1 Sm1 N7 78.09(8) . . ?
O2 Sm1 N8 70.05(8) . . ?
O4 Sm1 N8 128.57(7) . . ?
O1 Sm1 N8 74.85(8) . . ?
O3 Sm1 N8 143.13(7) . . ?
N4 Sm1 N8 79.10(8) . . ?
N1 Sm1 N8 131.94(8) . . ?
N7 Sm1 N8 63.12(8) . . ?
C4 Fe1 C1 174.89(11) . . ?
C4 Fe1 C5 91.57(12) . . ?
C1 Fe1 C5 88.43(12) . . ?
C4 Fe1 C3 85.93(11) . . ?
C1 Fe1 C3 88.96(11) . . ?
C5 Fe1 C3 90.87(12) . . ?
C4 Fe1 C2 87.63(11) . . ?
C1 Fe1 C2 92.27(11) . . ?
C5 Fe1 C2 178.65(12) . . ?
C3 Fe1 C2 87.99(12) . . ?
C4 Fe1 C6 93.47(11) . . ?
C1 Fe1 C6 91.65(11) . . ?
C5 Fe1 C6 89.06(12) . . ?
C3 Fe1 C6 179.39(12) . . ?
C2 Fe1 C6 92.07(11) . . ?
Sm1 O1 H1A 127(3) . . ?
Sm1 O1 H1B 112(4) . . ?
H1A O1 H1B 119(5) . . ?
Sm1 O2 H2A 130(3) . . ?
Sm1 O3 H3A 115(2) . . ?
Sm1 O3 H3B 121(3) . . ?
H3A O3 H3B 101(4) . . ?
Sm1 O4 H4A 123(4) . . ?
Sm1 O4 H4B 114(3) . . ?
H4A O4 H4B 103(5) . . ?
H5A O5 H5B 95(5) . . ?
H6A O6 H6B 95(5) . . ?
C1 N1 Sm1 175.5(2) . . ?
C4 N4 Sm1 163.0(2) 1_465 . ?
C7 N7 C11 118.1(2) . . ?
C7 N7 Sm1 119.75(19) . . ?
C11 N7 Sm1 122.11(18) . . ?
C12 N8 C16 118.1(3) . . ?
C12 N8 Sm1 120.95(19) . . ?
C16 N8 Sm1 120.9(2) . . ?
C17 N9 C21 118.1(3) . . ?
C22 N10 C26 118.1(3) . . ?
C27 N11A C30 116.8(4) . . ?
C27 N11B C28 102.1(12) . . ?
N1 C1 Fe1 176.2(2) . . ?
N2 C2 Fe1 176.6(2) . . ?
N3 C3 Fe1 177.9(3) . . ?
N4 C4 Fe1 173.7(2) 1_645 . ?
N5 C5 Fe1 178.6(3) . . ?
N6 C6 Fe1 178.2(2) . . ?
N7 C7 C8 123.6(3) . . ?
N7 C7 H7 119(2) . . ?
C8 C7 H7 118(2) . . ?
C9 C8 C7 118.2(3) . . ?
C9 C8 H8 121(2) . . ?
C7 C8 H8 121(2) . . ?
C8 C9 C10 119.4(3) . . ?
C8 C9 H9 119(3) . . ?
C10 C9 H9 121(3) . . ?
C9 C10 C11 119.2(3) . . ?
C9 C10 H10 125(2) . . ?
C11 C10 H10 116(2) . . ?
N7 C11 C10 121.5(3) . . ?
N7 C11 C12 116.7(2) . . ?
C10 C11 C12 121.8(3) . . ?
N8 C12 C13 121.6(3) . . ?
N8 C12 C11 117.0(2) . . ?
C13 C12 C11 121.4(3) . . ?
C14 C13 C12 119.3(3) . . ?
C14 C13 H13 119(3) . . ?
C12 C13 H13 122(3) . . ?
C15 C14 C13 119.5(3) . . ?
C15 C14 H14 120(4) . . ?
C13 C14 H14 120(4) . . ?
C14 C15 C16 118.6(3) . . ?
C14 C15 H15 122(2) . . ?
C16 C15 H15 119(2) . . ?
N8 C16 C15 122.9(3) . . ?
N8 C16 H16 112(2) . . ?
C15 C16 H16 125(3) . . ?
N9 C17 C18 123.4(3) . . ?
N9 C17 H17 115(2) . . ?
C18 C17 H17 121(2) . . ?
C19 C18 C17 118.1(3) . . ?
C19 C18 H18 123(2) . . ?
C17 C18 H18 119(2) . . ?
C18 C19 C20 119.3(3) . . ?
C18 C19 H19 120(3) . . ?
C20 C19 H19 120(3) . . ?
C19 C20 C21 118.9(3) . . ?
C19 C20 H20 116(3) . . ?
C21 C20 H20 125(3) . . ?
N9 C21 C20 122.2(3) . . ?
N9 C21 C22 116.0(3) . . ?
C20 C21 C22 121.8(3) . . ?
N10 C22 C23 121.8(3) . . ?
N10 C22 C21 116.7(3) . . ?
C23 C22 C21 121.5(3) . . ?
C24 C23 C22 119.3(3) . . ?
C24 C23 H23 113(3) . . ?
C22 C23 H23 127(3) . . ?
C25 C24 C23 118.7(3) . . ?
C25 C24 H24 125(3) . . ?
C23 C24 H24 116(3) . . ?
C26 C25 C24 118.5(3) . . ?
C26 C25 H25 118(4) . . ?
C24 C25 H25 122(4) . . ?
N10 C26 C25 123.4(3) . . ?
N10 C26 H26 116(2) . . ?
C25 C26 H26 120(2) . . ?
N11A C27 C31A 119.7(5) . . ?
N11A C27 C27 114.3(4) . 2_766 ?
C31A C27 C27 126.0(6) . 2_766 ?
N11A C27 N11B 135.8(8) . . ?
C31A C27 N11B 16.6(6) . . ?
C27 C27 N11B 109.8(9) 2_766 . ?
N11A C27 C31B 10.0(5) . . ?
C31A C27 C31B 109.7(6) . . ?
C27 C27 C31B 124.3(7) 2_766 . ?
N11B C27 C31B 125.9(8) . . ?
C31A C28 C29 117.6(4) . . ?
C31A C28 N11B 7.5(5) . . ?
C29 C28 N11B 124.5(5) . . ?
C31A C28 H28 123(2) . . ?
C29 C28 H28 119(2) . . ?
N11B C28 H28 116(2) . . ?
C30 C29 C28 117.2(4) . . ?
C30 C29 H29 112(3) . . ?
C28 C29 H29 130(3) . . ?
C31B C30 N11A 6.1(8) . . ?
C31B C30 C29 129.2(9) . . ?
N11A C30 C29 123.2(4) . . ?
C31B C30 H30 118(3) . . ?
N11A C30 H30 124(3) . . ?
C29 C30 H30 113(3) . . ?
C28 C31A C27 125.5(7) . . ?
C30 C31B C27 120.7(10) . . ?

loop_
_geom_bond_atom_site_label_1
_geom_bond_atom_site_label_2
_geom_bond_distance
_geom_bond_site_symmetry_2
_geom_bond_publ_flag
Sm1 O2 2.382(2) . ?
Sm1 O4 2.406(2) . ?
Sm1 O1 2.434(2) . ?
Sm1 O3 2.444(2) . ?
Sm1 N4 2.511(2) . ?
Sm1 N1 2.529(2) . ?
Sm1 N7 2.561(2) . ?
Sm1 N8 2.595(2) . ?
Fe1 C4 1.932(3) . ?
Fe1 C1 1.939(3) . ?
Fe1 C5 1.940(3) . ?
Fe1 C3 1.941(3) . ?
Fe1 C2 1.949(3) . ?
Fe1 C6 1.954(3) . ?
O1 H1A 0.88(5) . ?
O1 H1B 0.66(5) . ?
O2 H2A 0.78(4) . ?
O3 H3A 0.92(4) . ?
O3 H3B 0.87(5) . ?
O4 H4A 0.79(5) . ?
O4 H4B 0.86(5) . ?
O5 H5A 0.73(5) . ?
O5 H5B 0.74(6) . ?
O6 H6A 1.02(7) . ?
O6 H6B 0.68(5) . ?
N1 C1 1.154(3) . ?
N2 C2 1.149(4) . ?
N3 C3 1.141(4) . ?
N4 C4 1.156(4) 1_465 ?
N5 C5 1.156(4) . ?
N6 C6 1.150(4) . ?
N7 C7 1.343(4) . ?
N7 C11 1.350(4) . ?
N8 C12 1.345(4) . ?
N8 C16 1.348(4) . ?
N9 C17 1.340(4) . ?
N9 C21 1.345(4) . ?
N10 C22 1.336(4) . ?
N10 C26 1.339(4) . ?
N11A C27 1.296(7) . ?
N11A C30 1.407(8) . ?
N11B C27 1.421(12) . ?
N11B C28 1.65(2) . ?
C4 N4 1.156(4) 1_645 ?
C7 C8 1.387(4) . ?
C7 H7 0.94(4) . ?
C8 C9 1.375(5) . ?
C8 H8 0.87(4) . ?
C9 C10 1.390(5) . ?
C9 H9 0.98(5) . ?
C10 C11 1.397(4) . ?
C10 H10 0.97(4) . ?
C11 C12 1.481(4) . ?
C12 C13 1.395(4) . ?
C13 C14 1.383(6) . ?
C13 H13 0.96(4) . ?
C14 C15 1.366(6) . ?
C14 H14 0.82(5) . ?
C15 C16 1.388(4) . ?
C15 H15 0.95(4) . ?
C16 H16 1.01(5) . ?
C17 C18 1.388(4) . ?
C17 H17 0.97(4) . ?
C18 C19 1.386(5) . ?
C18 H18 0.97(4) . ?
C19 C20 1.388(5) . ?
C19 H19 0.87(5) . ?
C20 C21 1.394(4) . ?
C20 H20 0.98(5) . ?
C21 C22 1.495(4) . ?
C22 C23 1.397(4) . ?
C23 C24 1.382(5) . ?
C23 H23 1.08(6) . ?
C24 C25 1.380(5) . ?
C24 H24 1.15(5) . ?
C25 C26 1.380(5) . ?
C25 H25 0.80(5) . ?
C26 H26 0.91(4) . ?
C27 C31A 1.401(6) . ?
C27 C27 1.486(8) 2_766 ?
C27 C31B 1.583(19) . ?
C28 C31A 1.290(10) . ?
C28 C29 1.393(7) . ?
C28 H28 1.02(4) . ?
C29 C30 1.386(6) . ?
C29 H29 1.06(5) . ?
C30 C31B 1.05(2) . ?
C30 H30 0.99(5) . ?

loop_
_geom_hbond_atom_site_label_D
_geom_hbond_atom_site_label_H
_geom_hbond_atom_site_label_A
_geom_hbond_distance_DH
_geom_hbond_distance_HA
_geom_hbond_distance_DA
_geom_hbond_angle_DHA
_geom_hbond_site_symmetry_A
O1 H1B O5 0.66(5) 2.23(5) 2.852(3) 159(5) .
O3 H3A O5 0.92(4) 1.90(4) 2.773(3) 159(4) .
O3 H3B N9 0.87(5) 1.92(5) 2.769(3) 164(4) .
O4 H4A O6 0.79(5) 1.94(5) 2.720(3) 169(5) .
O4 H4B N10 0.86(5) 2.01(5) 2.863(3) 173(4) .
O4 H4B N9 0.86(5) 2.65(4) 3.135(3) 117(3) .
O6 H6B N6 0.68(5) 2.40(6) 3.068(4) 166(6) .
O2 H2A N11A 0.78(4) 2.02(4) 2.809(5) 180(4) .
O6 H6A N3 1.02(7) 1.73(7) 2.748(4) 171(5) 1_455
O5 H5B N2 0.74(6) 2.44(6) 3.135(4) 157(6) 1_465
O5 H5A N2 0.73(5) 2.10(5) 2.823(4) 176(5) 2_765
O1 H1A N6 0.88(5) 1.96(5) 2.831(3) 173(4) 1_565

loop_
_geom_torsion_atom_site_label_1
_geom_torsion_atom_site_label_2
_geom_torsion_atom_site_label_3
_geom_torsion_atom_site_label_4
_geom_torsion
_geom_torsion_site_symmetry_1
_geom_torsion_site_symmetry_2
_geom_torsion_site_symmetry_3
_geom_torsion_site_symmetry_4
_geom_torsion_publ_flag
O2 Sm1 N1 C1 -45(3) . . . . ?
O4 Sm1 N1 C1 -121(3) . . . . ?
O1 Sm1 N1 C1 104(3) . . . . ?
O3 Sm1 N1 C1 163(3) . . . . ?
N4 Sm1 N1 C1 -140(3) . . . . ?
N7 Sm1 N1 C1 43(3) . . . . ?
N8 Sm1 N1 C1 7(3) . . . . ?
O2 Sm1 N4 C4 88.3(8) . . . 1_465 ?
O4 Sm1 N4 C4 157.8(8) . . . 1_465 ?
O1 Sm1 N4 C4 -55.3(8) . . . 1_465 ?
O3 Sm1 N4 C4 -127.0(8) . . . 1_465 ?
N1 Sm1 N4 C4 177.1(7) . . . 1_465 ?
N7 Sm1 N4 C4 -7.1(8) . . . 1_465 ?
N8 Sm1 N4 C4 21.4(8) . . . 1_465 ?
O2 Sm1 N7 C7 110.1(2) . . . . ?
O4 Sm1 N7 C7 59.5(3) . . . . ?
O1 Sm1 N7 C7 -98.7(2) . . . . ?
O3 Sm1 N7 C7 -41.5(2) . . . . ?
N4 Sm1 N7 C7 -148.33(19) . . . . ?
N1 Sm1 N7 C7 29.2(2) . . . . ?
N8 Sm1 N7 C7 180.0(2) . . . . ?
O2 Sm1 N7 C11 -72.5(2) . . . . ?
O4 Sm1 N7 C11 -123.1(2) . . . . ?
O1 Sm1 N7 C11 78.6(2) . . . . ?
O3 Sm1 N7 C11 135.93(19) . . . . ?
N4 Sm1 N7 C11 29.1(2) . . . . ?
N1 Sm1 N7 C11 -153.4(2) . . . . ?
N8 Sm1 N7 C11 -2.65(19) . . . . ?
O2 Sm1 N8 C12 97.7(2) . . . . ?
O4 Sm1 N8 C12 146.55(19) . . . . ?
O1 Sm1 N8 C12 -75.8(2) . . . . ?
O3 Sm1 N8 C12 -96.3(2) . . . . ?
N4 Sm1 N8 C12 -156.0(2) . . . . ?
N1 Sm1 N8 C12 42.5(2) . . . . ?
N7 Sm1 N8 C12 2.55(19) . . . . ?
O2 Sm1 N8 C16 -82.4(2) . . . . ?
O4 Sm1 N8 C16 -33.6(3) . . . . ?
O1 Sm1 N8 C16 104.1(2) . . . . ?
O3 Sm1 N8 C16 83.6(3) . . . . ?
N4 Sm1 N8 C16 23.9(2) . . . . ?
N1 Sm1 N8 C16 -137.6(2) . . . . ?
N7 Sm1 N8 C16 -177.6(2) . . . . ?
Sm1 N1 C1 Fe1 -43(6) . . . . ?
C4 Fe1 C1 N1 -13(5) . . . . ?
C5 Fe1 C1 N1 77(4) . . . . ?
C3 Fe1 C1 N1 -14(4) . . . . ?
C2 Fe1 C1 N1 -102(4) . . . . ?
C6 Fe1 C1 N1 166(4) . . . . ?
C4 Fe1 C2 N2 -39(4) . . . . ?
C1 Fe1 C2 N2 136(4) . . . . ?
C5 Fe1 C2 N2 15(8) . . . . ?
C3 Fe1 C2 N2 47(4) . . . . ?
C6 Fe1 C2 N2 -132(4) . . . . ?
C4 Fe1 C3 N3 12(8) . . . . ?
C1 Fe1 C3 N3 -168(8) . . . . ?
C5 Fe1 C3 N3 103(8) . . . . ?
C2 Fe1 C3 N3 -76(8) . . . . ?
C6 Fe1 C3 N3 19(17) . . . . ?
C1 Fe1 C4 N4 -3(3) . . . 1_645 ?
C5 Fe1 C4 N4 -93(2) . . . 1_645 ?
C3 Fe1 C4 N4 -2(2) . . . 1_645 ?
C2 Fe1 C4 N4 86(2) . . . 1_645 ?
C6 Fe1 C4 N4 178(100) . . . 1_645 ?
C4 Fe1 C5 N5 -127(11) . . . . ?
C1 Fe1 C5 N5 58(11) . . . . ?
C3 Fe1 C5 N5 147(11) . . . . ?
C2 Fe1 C5 N5 179(100) . . . . ?
C6 Fe1 C5 N5 -34(11) . . . . ?
C4 Fe1 C6 N6 160(8) . . . . ?
C1 Fe1 C6 N6 -20(8) . . . . ?
C5 Fe1 C6 N6 69(8) . . . . ?
C3 Fe1 C6 N6 153(10) . . . . ?
C2 Fe1 C6 N6 -112(8) . . . . ?
C11 N7 C7 C8 1.0(4) . . . . ?
Sm1 N7 C7 C8 178.5(2) . . . . ?
N7 C7 C8 C9 -1.4(5) . . . . ?
C7 C8 C9 C10 1.0(5) . . . . ?
C8 C9 C10 C11 -0.3(5) . . . . ?
C7 N7 C11 C10 -0.3(4) . . . . ?
Sm1 N7 C11 C10 -177.7(2) . . . . ?
C7 N7 C11 C12 -180.0(2) . . . . ?
Sm1 N7 C11 C12 2.6(3) . . . . ?
C9 C10 C11 N7 -0.1(5) . . . . ?
C9 C10 C11 C12 179.6(3) . . . . ?
C16 N8 C12 C13 -1.2(4) . . . . ?
Sm1 N8 C12 C13 178.7(2) . . . . ?
C16 N8 C12 C11 177.8(3) . . . . ?
Sm1 N8 C12 C11 -2.4(3) . . . . ?
N7 C11 C12 N8 -0.1(4) . . . . ?
C10 C11 C12 N8 -179.8(3) . . . . ?
N7 C11 C12 C13 178.8(3) . . . . ?
C10 C11 C12 C13 -0.9(4) . . . . ?
N8 C12 C13 C14 0.6(5) . . . . ?
C11 C12 C13 C14 -178.3(3) . . . . ?
C12 C13 C14 C15 -0.2(6) . . . . ?
C13 C14 C15 C16 0.4(5) . . . . ?
C12 N8 C16 C15 1.4(5) . . . . ?
Sm1 N8 C16 C15 -178.4(2) . . . . ?
C14 C15 C16 N8 -1.1(5) . . . . ?
C21 N9 C17 C18 0.3(4) . . . . ?
N9 C17 C18 C19 -0.7(5) . . . . ?
C17 C18 C19 C20 0.0(5) . . . . ?
C18 C19 C20 C21 1.0(5) . . . . ?
C17 N9 C21 C20 0.8(4) . . . . ?
C17 N9 C21 C22 -178.8(3) . . . . ?
C19 C20 C21 N9 -1.5(5) . . . . ?
C19 C20 C21 C22 178.1(3) . . . . ?
C26 N10 C22 C23 -2.8(5) . . . . ?
C26 N10 C22 C21 176.7(3) . . . . ?
N9 C21 C22 N10 -18.0(4) . . . . ?
C20 C21 C22 N10 162.4(3) . . . . ?
N9 C21 C22 C23 161.5(3) . . . . ?
C20 C21 C22 C23 -18.1(4) . . . . ?
N10 C22 C23 C24 1.6(5) . . . . ?
C21 C22 C23 C24 -177.9(3) . . . . ?
C22 C23 C24 C25 1.3(5) . . . . ?
C23 C24 C25 C26 -2.8(5) . . . . ?
C22 N10 C26 C25 1.1(5) . . . . ?
C24 C25 C26 N10 1.7(6) . . . . ?
C30 N11A C27 C31A -1.7(6) . . . . ?
C30 N11A C27 C27 176.7(4) . . . 2_766 ?
C30 N11A C27 N11B -7.0(9) . . . . ?
C30 N11A C27 C31B 0(3) . . . . ?
C28 N11B C27 N11A 8.2(11) . . . . ?
C28 N11B C27 C31A -7.9(15) . . . . ?
C28 N11B C27 C27 -175.4(4) . . . 2_766 ?
C28 N11B C27 C31B 6.7(10) . . . . ?
C27 N11B C28 C31A 19(4) . . . . ?
C27 N11B C28 C29 -4.0(9) . . . . ?
C31A C28 C29 C30 -3.5(6) . . . . ?
N11B C28 C29 C30 -0.1(7) . . . . ?
C27 N11A C30 C31B -180(100) . . . . ?
C27 N11A C30 C29 0.2(6) . . . . ?
C28 C29 C30 C31B 2.5(11) . . . . ?
C28 C29 C30 N11A 2.5(6) . . . . ?
C29 C28 C31A C27 2.1(7) . . . . ?
N11B C28 C31A C27 -157(4) . . . . ?
N11A C27 C31A C28 0.7(7) . . . . ?
C27 C27 C31A C28 -177.6(5) 2_766 . . . ?
N11B C27 C31A C28 168(2) . . . . ?
C31B C27 C31A C28 0.3(8) . . . . ?
N11A C30 C31B C27 0(6) . . . . ?
C29 C30 C31B C27 0.1(15) . . . . ?
N11A C27 C31B C30 -180(4) . . . . ?
C31A C27 C31B C30 -1.5(12) . . . . ?
C27 C27 C31B C30 176.5(8) 2_766 . . . ?
N11B C27 C31B C30 -5.9(15) . . . . ?
